data_2227297
loop_
_publ_author_name
'Jiao, Chang-mei'

_publ_section_title
;
 <i>catena</i>-Poly[[diaquacadmium(II)]-\m-4,4'-sulfonyldibenzoato-\k^2^<i>O</i>^1^:<i>O</i>^1'^]
;
_journal_coeditor_code BX2311
_journal_issue 11
_journal_name_full 'Acta Crystallographica Section E'
_journal_page_first m1405
_journal_paper_doi 10.1107/S1600536810039711
_journal_volume 66
_journal_year 2010
_chemical_formula_iupac '[Cd (C14 H8 O6 S) (H2 O)2]'
_chemical_formula_moiety 'C14 H12 Cd O8 S'
_chemical_formula_sum 'C14 H12 Cd O8 S'
_chemical_formula_weight 452.72
_chemical_name_systematic
;
<i>catena</i>-Poly[[diaquacadmium(II)]-\m-4,4'-sulfonyldibenzoato-
\k^2^<i>O</i>^1^:<i>O</i>^1'^]
;
_space_group_IT_number 13
_symmetry_cell_setting monoclinic
_symmetry_space_group_name_Hall '-P 2yc'
_symmetry_space_group_name_H-M 'P 1 2/c 1'
_atom_sites_solution_hydrogens geom
_atom_sites_solution_primary direct
_atom_sites_solution_secondary difmap
_audit_creation_method SHELXL-97
_cell_angle_alpha 90.00
_cell_angle_beta 116.145(2)
_cell_angle_gamma 90.00
_cell_formula_units_Z 2
_cell_length_a 13.293(3)
_cell_length_b 5.2742(12)
_cell_length_c 12.156(3)
_cell_measurement_reflns_used 4318
_cell_measurement_temperature 298(2)
_cell_measurement_theta_max 27.193
_cell_measurement_theta_min 2.219
_cell_volume 765.1(3)
_computing_cell_refinement 'SAINT (Bruker 2000)'
_computing_data_collection 'SMART (Bruker 2000)'
_computing_data_reduction 'SAINT (Bruker 2000)'
_computing_molecular_graphics 'SHELXTL (Sheldrick, 2008) and DIAMOND (Brandenburg, 1999)'
_computing_publication_material 'SHELXTL  (Sheldrick, 2008)'
_computing_structure_refinement 'SHELXL97 (Sheldrick, 2008)'
_computing_structure_solution 'SHELXS97 (Sheldrick, 2008)'
_diffrn_ambient_temperature 298(2)
_diffrn_measured_fraction_theta_full 0.998
_diffrn_measured_fraction_theta_max 0.998
_diffrn_measurement_device_type 'Bruker SMART CCD area-detector'
_diffrn_measurement_method 'phi and omega scans'
_diffrn_radiation_monochromator graphite
_diffrn_radiation_source 'fine-focus sealed tube'
_diffrn_radiation_type MoK\a
_diffrn_radiation_wavelength 0.71073
_diffrn_reflns_av_R_equivalents 0.0729
_diffrn_reflns_av_sigmaI/netI 0.0441
_diffrn_reflns_limit_h_max 15
_diffrn_reflns_limit_h_min -8
_diffrn_reflns_limit_k_max 6
_diffrn_reflns_limit_k_min -6
_diffrn_reflns_limit_l_max 12
_diffrn_reflns_limit_l_min -14
_diffrn_reflns_number 3574
_diffrn_reflns_theta_full 25.10
_diffrn_reflns_theta_max 25.10
_diffrn_reflns_theta_min 1.71
_exptl_absorpt_coefficient_mu 1.605
_exptl_absorpt_correction_T_max 0.786
_exptl_absorpt_correction_T_min 0.721
_exptl_absorpt_correction_type multi-scan
_exptl_absorpt_process_details '(SADABS; Bruker, 2000)'
_exptl_crystal_colour white
_exptl_crystal_density_diffrn 1.965
_exptl_crystal_density_method 'not measured'
_exptl_crystal_description block
_exptl_crystal_F_000 448
_exptl_crystal_size_max 0.21
_exptl_crystal_size_mid 0.19
_exptl_crystal_size_min 0.15
_refine_diff_density_max 0.819
_refine_diff_density_min -1.004
_refine_ls_extinction_method none
_refine_ls_goodness_of_fit_ref 1.235
_refine_ls_hydrogen_treatment constr
_refine_ls_matrix_type full
_refine_ls_number_parameters 110
_refine_ls_number_reflns 1361
_refine_ls_number_restraints 3
_refine_ls_restrained_S_all 1.235
_refine_ls_R_factor_all 0.0351
_refine_ls_R_factor_gt 0.0324
_refine_ls_shift/su_max 0.004
_refine_ls_shift/su_mean 0.001
_refine_ls_structure_factor_coef Fsqd
_refine_ls_weighting_details 'calc w=1/[\s^2^(Fo^2^)+(0.0652P)^2^+0.0000P] where P=(Fo^2^+2Fc^2^)/3'
_refine_ls_weighting_scheme calc
_refine_ls_wR_factor_gt 0.0857
_refine_ls_wR_factor_ref 0.1019
_reflns_number_gt 1325
_reflns_number_total 1364
_reflns_threshold_expression I>2sigma(I)
_cod_data_source_file bx2311.cif
_cod_data_source_block I
_cod_original_sg_symbol_H-M 'P 2/c'
_cod_database_code 2227297
_cod_database_fobs_code 2227297

loop_
_symmetry_equiv_pos_as_xyz
'x, y, z'
'-x, y, -z+1/2'
'-x, -y, -z'
'x, -y, z-1/2'

loop_
_atom_site_type_symbol
_atom_site_label
_atom_site_fract_x
_atom_site_fract_y
_atom_site_fract_z
_atom_site_U_iso_or_equiv
_atom_site_adp_type
_atom_site_calc_flag
_atom_site_refinement_flags
_atom_site_occupancy
_atom_site_disorder_assembly
_atom_site_disorder_group
Cd Cd1 0.0000 0.06452(2) 0.7500 0.03071(4) Uani d SU 1 . .
S S1 0.5000 1.11217(9) 1.2500 0.02880(11) Uani d S 1 . .
O O1 0.14145(7) 0.34261(18) 0.81726(7) 0.0355(2) Uani d U 1 . .
O O2 0.08657(7) 0.25919(19) 0.95927(7) 0.0382(2) Uani d U 1 . .
O O3 0.45660(6) 1.24838(18) 1.32215(7) 0.0379(2) Uani d . 1 . .
O O4 0.07556(8) -0.2236(2) 0.67828(7) 0.0504(3) Uani d . 1 . .
H H4A 0.0490 -0.2211 0.6006 0.060 Uiso d R 1 . .
H H4B 0.0724 -0.3725 0.7034 0.060 Uiso d R 1 . .
C C1 0.14914(9) 0.3776(3) 0.92426(9) 0.0286(2) Uani d U 1 . .
C C2 0.23354(12) 0.5638(2) 1.00469(11) 0.0304(4) Uani d . 1 . .
C C3 0.32577(10) 0.6180(3) 0.98250(11) 0.0354(3) Uani d . 1 . .
H H3 0.3327 0.5418 0.9172 0.043 Uiso calc R 1 . .
C C4 0.40667(9) 0.7851(3) 1.05787(10) 0.0365(3) Uani d . 1 . .
H H4 0.4693 0.8180 1.0449 0.044 Uiso calc R 1 . .
C C5 0.39451(10) 0.9035(2) 1.15258(11) 0.0290(3) Uani d . 1 . .
C C6 0.30158(9) 0.8548(3) 1.17385(10) 0.0351(3) Uani d . 1 . .
H H6 0.2937 0.9353 1.2377 0.042 Uiso calc R 1 . .
C C7 0.22143(9) 0.6857(3) 1.09904(10) 0.0349(3) Uani d . 1 . .
H H7 0.1588 0.6533 1.1121 0.042 Uiso calc R 1 . .

loop_
_atom_site_aniso_label
_atom_site_aniso_U_11
_atom_site_aniso_U_22
_atom_site_aniso_U_33
_atom_site_aniso_U_12
_atom_site_aniso_U_13
_atom_site_aniso_U_23
Cd1 0.03760(6) 0.02817(8) 0.02969(5) 0.000 0.01787(4) 0.000
S1 0.03045(16) 0.03051(18) 0.02660(15) 0.000 0.01361(12) 0.000
O1 0.0430(3) 0.0402(4) 0.0285(2) -0.0069(3) 0.0206(2) -0.0069(3)
O2 0.0473(3) 0.0419(5) 0.0299(3) -0.0117(3) 0.0211(2) -0.0022(3)
O3 0.0406(3) 0.0381(5) 0.0387(4) 0.0037(4) 0.0208(3) -0.0066(3)
O4 0.0902(5) 0.0382(5) 0.0411(3) 0.0184(4) 0.0456(3) 0.0079(4)
C1 0.0348(4) 0.0289(5) 0.0234(3) 0.0038(4) 0.0140(2) 0.0057(4)
C2 0.0345(5) 0.0342(8) 0.0240(5) 0.0000(4) 0.0143(4) 0.0034(4)
C3 0.0375(5) 0.0461(6) 0.0309(4) -0.0039(5) 0.0226(3) -0.0076(5)
C4 0.0348(4) 0.0464(7) 0.0378(4) -0.0055(5) 0.0248(3) -0.0056(5)
C5 0.0305(5) 0.0305(6) 0.0253(5) 0.0004(4) 0.0116(4) 0.0028(4)
C6 0.0394(5) 0.0426(6) 0.0314(4) -0.0039(6) 0.0231(3) -0.0065(5)
C7 0.0375(4) 0.0405(7) 0.0364(4) -0.0060(5) 0.0252(3) -0.0035(5)

loop_
_atom_type_symbol
_atom_type_description
_atom_type_scat_dispersion_real
_atom_type_scat_dispersion_imag
_atom_type_scat_source
Cd Cd -0.8075 1.2024 'International Tables Vol C Tables 4.2.6.8 and 6.1.1.4'
C C 0.0033 0.0016 'International Tables Vol C Tables 4.2.6.8 and 6.1.1.4'
H H 0.0000 0.0000 'International Tables Vol C Tables 4.2.6.8 and 6.1.1.4'
O O 0.0106 0.0060 'International Tables Vol C Tables 4.2.6.8 and 6.1.1.4'
S S 0.1246 0.1234 'International Tables Vol C Tables 4.2.6.8 and 6.1.1.4'

loop_
_geom_angle_atom_site_label_1
_geom_angle_atom_site_label_2
_geom_angle_atom_site_label_3
_geom_angle_site_symmetry_1
_geom_angle_site_symmetry_3
_geom_angle
_geom_angle_publ_flag
O4 Cd1 O4 . 2_556 92.73(6) ?
O4 Cd1 O1 . . 98.09(4) ?
O4 Cd1 O1 2_556 . 139.87(3) ?
O4 Cd1 O1 . 2_556 139.87(3) ?
O4 Cd1 O1 2_556 2_556 98.09(4) ?
O1 Cd1 O1 . 2_556 98.02(5) ?
O4 Cd1 O2 . . 126.84(3) ?
O4 Cd1 O2 2_556 . 88.07(4) ?
O1 Cd1 O2 . . 54.80(3) ?
O1 Cd1 O2 2_556 . 92.21(3) ?
O4 Cd1 O2 . 2_556 88.07(4) ?
O4 Cd1 O2 2_556 2_556 126.84(3) ?
O1 Cd1 O2 . 2_556 92.21(3) ?
O1 Cd1 O2 2_556 2_556 54.80(3) ?
O2 Cd1 O2 . 2_556 131.59(5) ?
O4 Cd1 C1 . 2_556 114.36(4) ?
O4 Cd1 C1 2_556 2_556 115.02(4) ?
O1 Cd1 C1 . 2_556 95.34(4) ?
O1 Cd1 C1 2_556 2_556 27.48(4) ?
O2 Cd1 C1 . 2_556 113.08(4) ?
O2 Cd1 C1 2_556 2_556 27.33(4) ?
O3 S1 O3 . 2_657 119.99(9) ?
O3 S1 C5 . . 107.90(6) ?
O3 S1 C5 2_657 . 108.43(6) ?
O3 S1 C5 . 2_657 108.43(6) ?
O3 S1 C5 2_657 2_657 107.90(6) ?
C5 S1 C5 . 2_657 102.86(8) ?
C1 O1 Cd1 . . 98.32(8) ?
C1 O2 Cd1 . . 86.34(7) ?
Cd1 O4 H4A . . 113.0 ?
Cd1 O4 H4B . . 113.1 ?
H4A O4 H4B . . 110.5 ?
O2 C1 O1 . . 120.51(10) ?
O2 C1 C2 . . 121.76(11) ?
O1 C1 C2 . . 117.73(12) ?
C7 C2 C3 . . 119.83(11) ?
C7 C2 C1 . . 121.45(14) ?
C3 C2 C1 . . 118.72(13) ?
C4 C3 C2 . . 119.75(13) ?
C4 C3 H3 . . 120.1 ?
C2 C3 H3 . . 120.1 ?
C5 C4 C3 . . 119.95(13) ?
C5 C4 H4 . . 120.0 ?
C3 C4 H4 . . 120.0 ?
C4 C5 C6 . . 120.73(11) ?
C4 C5 S1 . . 119.41(11) ?
C6 C5 S1 . . 119.84(10) ?
C7 C6 C5 . . 119.16(12) ?
C7 C6 H6 . . 120.4 ?
C5 C6 H6 . . 120.4 ?
C6 C7 C2 . . 120.54(13) ?
C6 C7 H7 . . 119.7 ?
C2 C7 H7 . . 119.7 ?

loop_
_geom_bond_atom_site_label_1
_geom_bond_atom_site_label_2
_geom_bond_site_symmetry_2
_geom_bond_distance
_geom_bond_publ_flag
Cd1 O4 . 2.2023(11) ?
Cd1 O4 2_556 2.2023(11) ?
Cd1 O1 . 2.2362(10) ?
Cd1 O1 2_556 2.2362(9) ?
Cd1 O2 . 2.5040(9) ?
Cd1 O2 2_556 2.5040(10) ?
Cd1 C1 2_556 2.7283(12) ?
S1 O3 . 1.4367(10) ?
S1 O3 2_657 1.4367(10) ?
S1 C5 . 1.7655(12) ?
S1 C5 2_657 1.7655(12) ?
O1 C1 . 1.2725(15) ?
O2 C1 . 1.2550(17) ?
O4 H4A . 0.8500 ?
O4 H4B . 0.8499 ?
C1 C2 . 1.4871(16) ?
C2 C7 . 1.385(2) ?
C2 C3 . 1.396(2) ?
C3 C4 . 1.3801(18) ?
C3 H3 . 0.9300 ?
C4 C5 . 1.380(2) ?
C4 H4 . 0.9300 ?
C5 C6 . 1.393(2) ?
C6 C7 . 1.3798(17) ?
C6 H6 . 0.9300 ?
C7 H7 . 0.9300 ?

loop_
_geom_hbond_atom_site_label_D
_geom_hbond_atom_site_label_H
_geom_hbond_atom_site_label_A
_geom_hbond_site_symmetry_A
_geom_hbond_distance_DH
_geom_hbond_distance_HA
_geom_hbond_distance_DA
_geom_hbond_angle_DHA
O4 H4B O1 1_545 0.85 1.97 2.7479(14) 150.8
O4 H4A O2 4 0.85 2.00 2.7364(15) 144.5
C6 H6 O3 . 0.93 2.55 2.9208(16) 104.1

loop_
_geom_torsion_atom_site_label_1
_geom_torsion_atom_site_label_2
_geom_torsion_atom_site_label_3
_geom_torsion_atom_site_label_4
_geom_torsion_site_symmetry_1
_geom_torsion_site_symmetry_2
_geom_torsion_site_symmetry_3
_geom_torsion_site_symmetry_4
_geom_torsion
_geom_torsion_publ_flag
O4 Cd1 O1 C1 . . . . -130.73(7) ?
O4 Cd1 O1 C1 2_556 . . . -26.66(10) ?
O1 Cd1 O1 C1 2_556 . . . 86.14(8) ?
O2 Cd1 O1 C1 . . . . -0.88(7) ?
O2 Cd1 O1 C1 2_556 . . . 140.90(7) ?
C1 Cd1 O1 C1 2_556 . . . 113.69(8) ?
O4 Cd1 O2 C1 . . . . 72.63(8) ?
O4 Cd1 O2 C1 2_556 . . . 164.60(7) ?
O1 Cd1 O2 C1 2_556 . . . -97.38(8) ?
O1 Cd1 O2 C1 . . . . 0.89(7) ?
O2 Cd1 O2 C1 2_556 . . . -54.85(7) ?
C1 Cd1 O2 C1 2_556 . . . -78.93(9) ?
Cd1 O2 C1 O1 . . . . -1.48(11) ?
Cd1 O2 C1 C2 . . . . 178.02(11) ?
Cd1 O1 C1 O2 . . . . 1.67(13) ?
Cd1 O1 C1 C2 . . . . -177.85(9) ?
O2 C1 C2 C7 . . . . -24.41(18) ?
O1 C1 C2 C7 . . . . 155.11(11) ?
O2 C1 C2 C3 . . . . 156.57(12) ?
O1 C1 C2 C3 . . . . -23.92(16) ?
C7 C2 C3 C4 . . . . 2.62(18) ?
C1 C2 C3 C4 . . . . -178.34(11) ?
C2 C3 C4 C5 . . . . -1.87(19) ?
C3 C4 C5 C6 . . . . 0.49(19) ?
C3 C4 C5 S1 . . . . 178.80(10) ?
O3 S1 C5 C4 2_657 . . . 36.48(11) ?
O3 S1 C5 C4 . . . . 167.88(10) ?
C5 S1 C5 C4 2_657 . . . -77.63(10) ?
O3 S1 C5 C6 2_657 . . . -145.19(10) ?
O3 S1 C5 C6 . . . . -13.78(12) ?
C5 S1 C5 C6 2_657 . . . 100.71(11) ?
C4 C5 C6 C7 . . . . 0.15(19) ?
S1 C5 C6 C7 . . . . -178.16(10) ?
C5 C6 C7 C2 . . . . 0.61(18) ?
C3 C2 C7 C6 . . . . -2.00(18) ?
C1 C2 C7 C6 . . . . 178.99(11) ?
